data_1562469
loop_
_publ_author_name
'Yan, Jinshuang'
'Zhao, Xiaofang'
'Huang, Jiao'
'Gong, Kaining'
'Han, Zhangang'
'Zhai, Xueliang'

_publ_section_title
;
 Synthesis and characterization of two polyoxometalates consisting of
 different Cu-ligand hydrogen phosphate units
;
_journal_name_full 'Journal of Solid State Chemistry'
_journal_page_first 200
_journal_page_last 205
_journal_paper_doi 10.1016/j.jssc.2013.12.029
_journal_volume 211
_journal_year 2014
_chemical_formula_sum 'C48 H54 Cu4 Mo12 N8 O51 P3'
_chemical_formula_weight 3057.34
_space_group_IT_number 2
_space_group_name_Hall '-P 1'
_space_group_name_H-M_alt 'P -1'
_symmetry_cell_setting triclinic
_symmetry_space_group_name_H-M 'P -1'
_atom_sites_solution_hydrogens geom
_atom_sites_solution_primary direct
_atom_sites_solution_secondary difmap
_cell_angle_alpha 111.4380(10)
_cell_angle_beta 101.6930(10)
_cell_angle_gamma 93.8710(10)
_cell_formula_units_Z 1
_cell_length_a 12.5956(6)
_cell_length_b 12.7168(6)
_cell_length_c 13.7311(7)
_cell_measurement_reflns_used 8385
_cell_measurement_temperature 296(2)
_cell_measurement_theta_max 28.31
_cell_measurement_theta_min 2.42
_cell_volume 1980.40(17)
_computing_cell_refinement 'Bruker SMART'
_computing_data_collection 'Bruker SMART'
_computing_data_reduction 'Bruker SAINT'
_computing_molecular_graphics 'Bruker SHELXTL'
_computing_publication_material 'Bruker SHELXTL'
_computing_structure_refinement 'Bruker SHELXTL'
_computing_structure_solution 'Bruker SHELXTL'
_diffrn_ambient_temperature 296(2)
_diffrn_measured_fraction_theta_full 0.990
_diffrn_measured_fraction_theta_max 0.990
_diffrn_measurement_device_type 'CCD area detector'
_diffrn_measurement_method 'phi and omega scans'
_diffrn_radiation_monochromator graphite
_diffrn_radiation_source 'fine-focus sealed tube'
_diffrn_radiation_type MoK\a
_diffrn_radiation_wavelength 0.71073
_diffrn_reflns_av_R_equivalents 0.0134
_diffrn_reflns_av_sigmaI/netI 0.0232
_diffrn_reflns_limit_h_max 14
_diffrn_reflns_limit_h_min -10
_diffrn_reflns_limit_k_max 15
_diffrn_reflns_limit_k_min -15
_diffrn_reflns_limit_l_max 16
_diffrn_reflns_limit_l_min -14
_diffrn_reflns_number 10069
_diffrn_reflns_theta_full 25.01
_diffrn_reflns_theta_max 25.01
_diffrn_reflns_theta_min 1.74
_exptl_absorpt_coefficient_mu 3.047
_exptl_absorpt_correction_T_max 0.596
_exptl_absorpt_correction_T_min 0.533
_exptl_absorpt_correction_type multi-scan
_exptl_absorpt_process_details sadabs
_exptl_crystal_colour Blue
_exptl_crystal_density_diffrn 2.564
_exptl_crystal_density_method 'not measured'
_exptl_crystal_description block
_exptl_crystal_F_000 1471
_exptl_crystal_size_max 0.21
_exptl_crystal_size_mid 0.19
_exptl_crystal_size_min 0.17
_refine_diff_density_max 2.330
_refine_diff_density_min -1.169
_refine_diff_density_rms 0.146
_refine_ls_extinction_coef 0.00126(14)
_refine_ls_extinction_expression Fc^*^=kFc[1+0.001xFc^2^\l^3^/sin(2\q)]^-1/4^
_refine_ls_extinction_method SHELXL
_refine_ls_goodness_of_fit_ref 1.024
_refine_ls_hydrogen_treatment mixed
_refine_ls_matrix_type full
_refine_ls_number_parameters 603
_refine_ls_number_reflns 6904
_refine_ls_number_restraints 516
_refine_ls_restrained_S_all 1.094
_refine_ls_R_factor_all 0.0496
_refine_ls_R_factor_gt 0.0461
_refine_ls_shift/su_max 0.072
_refine_ls_shift/su_mean 0.001
_refine_ls_structure_factor_coef Fsqd
_refine_ls_weighting_details 'calc w=1/[\s^2^(Fo^2^)+(0.0432P)^2^+20.5431P] where P=(Fo^2^+2Fc^2^)/3'
_refine_ls_weighting_scheme calc
_refine_ls_wR_factor_gt 0.1104
_refine_ls_wR_factor_ref 0.1133
_reflns_number_gt 6325
_reflns_number_total 6904
_reflns_threshold_expression >2sigma(I)
_cod_data_source_file JSSC-2014-211-200.cif
_cod_data_source_block compound-1
_cod_depositor_comments
;
The following automatic conversions were performed:

data item '_symmetry_cell_setting' value 'Triclinic' was changed to
'triclinic' in accordance with the built-in table derived from the
CIF Core dictionary named 'cif_core.dic' version 2.4.5 last updated
on 2014-11-21.

data item '_exptl_crystal_density_meas' value 'none' was changed to
'?' -- the value is perceived as not measured.

Automatic conversion script
Id: cif_fix_values 8369 2020-08-20 11:38:08Z andrius 
;
_cod_original_sg_symbol_H-M 'P-1   '
_cod_database_code 1562469

loop_
_symmetry_equiv_pos_as_xyz
'x, y, z'
'-x, -y, -z'

loop_
_atom_site_label
_atom_site_type_symbol
_atom_site_fract_x
_atom_site_fract_y
_atom_site_fract_z
_atom_site_U_iso_or_equiv
_atom_site_adp_type
_atom_site_occupancy
_atom_site_symmetry_multiplicity
_atom_site_calc_flag
_atom_site_refinement_flags
_atom_site_disorder_assembly
_atom_site_disorder_group
Mo1 Mo 0.32350(5) 0.23630(5) 0.41020(5) 0.02992(16) Uani 1 1 d . . .
Mo2 Mo 0.59652(7) 0.27115(6) 0.56532(6) 0.0430(2) Uani 1 1 d . . .
Mo3 Mo 0.39605(5) 0.41634(7) 0.68684(6) 0.03881(19) Uani 1 1 d . . .
Mo4 Mo 0.29050(6) 0.63631(7) 0.61230(6) 0.0428(2) Uani 1 1 d . . .
Mo5 Mo 0.23339(5) 0.46107(6) 0.33298(5) 0.03207(17) Uani 1 1 d . . .
Mo6 Mo 0.43812(5) 0.31353(5) 0.22294(5) 0.03260(17) Uani 1 1 d . . .
P1 P 0.5000 0.5000 0.5000 0.0272(5) Uani 1 2 d S . .
P2 P 0.85970(14) -0.02605(15) -0.07747(14) 0.0254(4) Uani 1 1 d . . .
Cu1 Cu 0.93559(7) -0.01403(8) 0.15776(7) 0.0303(2) Uani 1 1 d . . .
Cu2 Cu 0.99700(7) 0.21057(8) 0.08573(7) 0.0332(2) Uani 1 1 d . . .
O1 O 0.5375(8) 0.4515(9) 0.3928(8) 0.0318(19) Uani 0.50 1 d PU . .
O1' O 0.5387(8) 0.6054(8) 0.4786(8) 0.0306(19) Uani 0.50 1 d PU . .
O2 O 0.4158(9) 0.4184(10) 0.4126(9) 0.039(2) Uani 0.50 1 d PU . .
O2' O 0.3940(8) 0.5524(9) 0.4732(8) 0.0341(19) Uani 0.50 1 d PU . .
O3 O 0.2908(7) 0.6027(6) 0.3405(6) 0.080(2) Uani 1 1 d U . .
O4 O 0.1091(6) 0.4368(7) 0.2528(6) 0.0667(16) Uani 1 1 d U . .
O5 O 0.2257(5) 0.3270(6) 0.3678(5) 0.0559(14) Uani 1 1 d U . .
O6 O 0.3117(5) 0.3880(6) 0.2333(5) 0.0545(14) Uani 1 1 d U . .
O7 O 0.3776(5) 0.2186(5) 0.2836(5) 0.0515(13) Uani 1 1 d U . .
O8 O 0.6637(8) 0.2651(6) 0.4543(6) 0.083(2) Uani 1 1 d U . .
O9 O 0.6426(6) 0.1658(6) 0.5958(6) 0.0631(16) Uani 1 1 d U . .
O10 O 0.5111(6) 0.3334(8) 0.6694(5) 0.078(2) Uani 1 1 d U . .
O11 O 0.3457(5) 0.3766(6) 0.7726(5) 0.0547(15) Uani 1 1 d U . .
O12 O 0.3100(6) 0.3041(8) 0.5511(6) 0.0780(19) Uani 1 1 d U . .
O13 O 0.2417(6) 0.1129(6) 0.3667(7) 0.0721(17) Uani 1 1 d U . .
O14 O 0.4084(7) 0.2294(6) 0.0936(5) 0.0684(17) Uani 1 1 d U . .
O15 O 0.4621(6) 0.2010(8) 0.4655(6) 0.0787(19) Uani 1 1 d U . .
O16 O 0.2950(6) 0.5154(7) 0.6570(7) 0.0765(18) Uani 1 1 d U . .
O17 O 0.4199(6) 0.7137(7) 0.7252(8) 0.083(2) Uani 1 1 d U . .
O18 O 0.2091(7) 0.5390(7) 0.4748(6) 0.0787(18) Uani 1 1 d U . .
O19 O 0.5076(6) 0.4509(6) 0.2201(7) 0.0775(19) Uani 1 1 d U . .
O20 O 0.1941(6) 0.7027(7) 0.6666(6) 0.0663(17) Uani 1 1 d U . .
O21 O 1.1301(4) 0.1508(4) 0.1050(4) 0.0344(11) Uani 1 1 d U . .
O22 O 0.7347(4) -0.0176(5) -0.1114(4) 0.0348(11) Uani 1 1 d U . .
O23 O 0.8941(4) 0.0444(4) 0.0451(4) 0.0310(10) Uani 1 1 d U . .
O24 O 0.9922(5) 0.2174(5) 0.2457(4) 0.0406(12) Uani 1 1 d U . .
H1WA H 1.0494 0.2700 0.2867 0.18(8) Uiso 1 1 d R . .
H1WB H 0.9431 0.2593 0.2825 0.11(5) Uiso 1 1 d R . .
O25 O 1.0783(4) -0.0323(4) 0.1324(4) 0.0328(11) Uani 1 1 d U . .
C1 C 0.7722(7) 0.2551(7) 0.0836(6) 0.0388(18) Uani 1 1 d . . .
H1 H 0.7750 0.2220 0.1341 0.047 Uiso 1 1 calc R . .
C2 C 0.6752(7) 0.2890(8) 0.0464(7) 0.046(2) Uani 1 1 d . . .
H2 H 0.6142 0.2799 0.0726 0.055 Uiso 1 1 calc R . .
C3 C 0.6698(7) 0.3366(8) -0.0299(7) 0.048(2) Uani 1 1 d . . .
C4 C 0.7630(7) 0.3483(8) -0.0666(7) 0.0444(19) Uani 1 1 d . . .
H4 H 0.7612 0.3786 -0.1191 0.053 Uiso 1 1 calc R . .
C5 C 0.8583(6) 0.3153(6) -0.0254(6) 0.0312(15) Uani 1 1 d . . .
C6 C 0.9635(6) 0.3284(6) -0.0547(6) 0.0319(15) Uani 1 1 d . . .
C7 C 0.9795(7) 0.3758(7) -0.1269(7) 0.0421(19) Uani 1 1 d . . .
H7 H 0.9218 0.4006 -0.1623 0.051 Uiso 1 1 calc R . .
C8 C 1.0831(7) 0.3863(7) -0.1464(7) 0.0422(19) Uani 1 1 d . . .
C9 C 1.1662(7) 0.3485(7) -0.0914(7) 0.0421(19) Uani 1 1 d . . .
H9 H 1.2366 0.3556 -0.1018 0.050 Uiso 1 1 calc R . .
C10 C 1.1443(6) 0.3004(7) -0.0212(6) 0.0370(17) Uani 1 1 d . . .
H10 H 1.2008 0.2749 0.0151 0.044 Uiso 1 1 calc R . .
C11 C 1.1035(9) 0.4381(8) -0.2246(8) 0.058(3) Uani 1 1 d . . .
H11A H 1.1145 0.3795 -0.2881 0.087 Uiso 1 1 calc R . .
H11B H 1.1677 0.4955 -0.1916 0.087 Uiso 1 1 calc R . .
H11C H 1.0413 0.4723 -0.2443 0.087 Uiso 1 1 calc R . .
C12 C 0.5653(9) 0.3743(13) -0.0707(10) 0.082(4) Uani 1 1 d . . .
H12A H 0.5176 0.3101 -0.1282 0.123 Uiso 1 1 calc R . .
H12B H 0.5818 0.4324 -0.0968 0.123 Uiso 1 1 calc R . .
H12C H 0.5296 0.4044 -0.0130 0.123 Uiso 1 1 calc R . .
C13 C 0.6968(7) -0.0008(7) 0.1328(7) 0.0415(18) Uani 1 1 d . . .
H13 H 0.7006 0.0218 0.0763 0.050 Uiso 1 1 calc R . .
C14 C 0.5984(7) -0.0075(8) 0.1606(7) 0.049(2) Uani 1 1 d . . .
H14 H 0.5374 0.0111 0.1231 0.059 Uiso 1 1 calc R . .
C15 C 0.5893(7) -0.0416(8) 0.2433(7) 0.046(2) Uani 1 1 d . . .
C16 C 0.6834(7) -0.0689(7) 0.2963(7) 0.045(2) Uani 1 1 d . . .
H16 H 0.6807 -0.0929 0.3523 0.054 Uiso 1 1 calc R . .
C17 C 0.7804(6) -0.0602(6) 0.2657(6) 0.0344(16) Uani 1 1 d . . .
C18 C 0.8833(6) -0.0904(6) 0.3144(6) 0.0347(16) Uani 1 1 d . . .
C19 C 0.8930(7) -0.1369(7) 0.3918(7) 0.0425(19) Uani 1 1 d . . .
H19 H 0.8324 -0.1504 0.4170 0.051 Uiso 1 1 calc R . .
C20 C 0.9929(8) -0.1632(8) 0.4316(7) 0.047(2) Uani 1 1 d . . .
C21 C 1.0813(7) -0.1418(8) 0.3912(7) 0.045(2) Uani 1 1 d . . .
H21 H 1.1498 -0.1583 0.4165 0.055 Uiso 1 1 calc R . .
C22 C 1.0669(7) -0.0961(7) 0.3137(6) 0.0393(18) Uani 1 1 d . . .
H22 H 1.1265 -0.0824 0.2872 0.047 Uiso 1 1 calc R . .
C23 C 1.0034(9) -0.2167(10) 0.5130(9) 0.066(3) Uani 1 1 d . . .
H23A H 0.9787 -0.1695 0.5740 0.100 Uiso 1 1 calc R . .
H23B H 1.0788 -0.2238 0.5362 0.100 Uiso 1 1 calc R . .
H23C H 0.9594 -0.2910 0.4812 0.100 Uiso 1 1 calc R . .
C24 C 0.4839(9) -0.0502(11) 0.2766(10) 0.071(3) Uani 1 1 d . . .
H24A H 0.4880 -0.0963 0.3188 0.107 Uiso 1 1 calc R . .
H24B H 0.4243 -0.0847 0.2135 0.107 Uiso 1 1 calc R . .
H24C H 0.4719 0.0249 0.3189 0.107 Uiso 1 1 calc R . .
N1 N 0.8615(5) 0.2686(5) 0.0491(5) 0.0314(13) Uani 1 1 d . . .
N2 N 1.0443(5) 0.2892(5) -0.0035(5) 0.0304(13) Uani 1 1 d . . .
N3 N 0.7876(5) -0.0257(6) 0.1846(5) 0.0341(14) Uani 1 1 d . . .
N4 N 0.9695(5) -0.0707(5) 0.2751(5) 0.0337(13) Uani 1 1 d . . .
O1W O 0.0194(18) 0.5630(19) 0.5882(19) 0.117(5) Uani 0.50 1 d PU . .
H3 H 0.680(18) -0.087(19) -0.166(17) 0.21(9) Uiso 1 1 d . . .

loop_
_atom_site_aniso_label
_atom_site_aniso_U_11
_atom_site_aniso_U_22
_atom_site_aniso_U_33
_atom_site_aniso_U_23
_atom_site_aniso_U_13
_atom_site_aniso_U_12
Mo1 0.0276(3) 0.0344(3) 0.0241(3) 0.0096(3) 0.0039(2) -0.0012(2)
Mo2 0.0586(5) 0.0459(4) 0.0437(4) 0.0301(3) 0.0235(3) 0.0279(3)
Mo3 0.0275(3) 0.0708(5) 0.0408(4) 0.0421(4) 0.0166(3) 0.0136(3)
Mo4 0.0441(4) 0.0528(4) 0.0532(4) 0.0285(4) 0.0362(3) 0.0313(3)
Mo5 0.0251(3) 0.0409(4) 0.0273(3) 0.0135(3) 0.0007(2) 0.0018(3)
Mo6 0.0350(3) 0.0344(3) 0.0245(3) 0.0088(3) 0.0056(3) -0.0002(3)
P1 0.0282(13) 0.0328(13) 0.0278(13) 0.0159(11) 0.0128(10) 0.0095(10)
P2 0.0248(8) 0.0296(9) 0.0235(9) 0.0127(7) 0.0048(7) 0.0055(7)
Cu1 0.0320(5) 0.0383(5) 0.0267(4) 0.0185(4) 0.0088(4) 0.0068(4)
Cu2 0.0334(5) 0.0397(5) 0.0392(5) 0.0249(4) 0.0154(4) 0.0143(4)
O1 0.032(4) 0.045(5) 0.033(4) 0.026(4) 0.017(4) 0.017(4)
O1' 0.030(4) 0.038(5) 0.036(5) 0.024(4) 0.015(4) 0.010(4)
O2 0.039(4) 0.051(4) 0.038(4) 0.027(4) 0.016(4) 0.011(4)
O2' 0.035(4) 0.044(4) 0.038(4) 0.025(4) 0.020(4) 0.014(4)
O3 0.111(5) 0.067(4) 0.063(4) 0.015(3) 0.052(3) -0.014(4)
O4 0.056(3) 0.092(4) 0.067(3) 0.047(3) 0.015(3) 0.018(3)
O5 0.061(3) 0.071(3) 0.059(3) 0.041(3) 0.030(3) 0.026(3)
O6 0.062(3) 0.065(3) 0.059(3) 0.038(3) 0.032(3) 0.027(3)
O7 0.060(3) 0.059(3) 0.053(3) 0.033(3) 0.025(3) 0.023(3)
O8 0.125(5) 0.060(4) 0.059(4) 0.009(3) 0.050(4) -0.014(4)
O9 0.071(4) 0.064(4) 0.065(4) 0.037(3) 0.012(3) 0.023(3)
O10 0.060(4) 0.122(5) 0.043(3) 0.018(3) 0.011(3) 0.043(3)
O11 0.042(3) 0.093(4) 0.046(3) 0.044(3) 0.016(2) 0.006(3)
O12 0.063(3) 0.117(4) 0.046(3) 0.019(3) 0.009(3) 0.045(3)
O13 0.071(4) 0.065(4) 0.085(4) 0.027(3) 0.035(3) 0.005(3)
O14 0.096(4) 0.068(4) 0.046(3) 0.021(3) 0.028(3) 0.024(3)
O15 0.067(4) 0.112(4) 0.049(3) 0.018(3) 0.013(3) 0.043(3)
O16 0.047(3) 0.080(4) 0.108(4) 0.055(3) -0.003(3) 0.010(3)
O17 0.053(4) 0.070(4) 0.133(6) 0.061(4) -0.002(4) 0.007(3)
O18 0.103(4) 0.078(4) 0.063(3) 0.026(3) 0.047(3) -0.005(3)
O19 0.053(4) 0.064(4) 0.121(5) 0.053(4) 0.001(4) 0.006(3)
O20 0.057(3) 0.088(4) 0.065(4) 0.031(3) 0.029(3) 0.038(3)
O21 0.029(2) 0.034(3) 0.041(3) 0.015(2) 0.008(2) 0.008(2)
O22 0.029(3) 0.039(3) 0.034(3) 0.012(2) 0.006(2) 0.009(2)
O23 0.034(2) 0.035(2) 0.026(2) 0.015(2) 0.0061(19) 0.006(2)
O24 0.039(3) 0.052(3) 0.029(2) 0.013(2) 0.009(2) 0.012(2)
O25 0.031(2) 0.043(3) 0.031(2) 0.020(2) 0.010(2) 0.009(2)
C1 0.044(4) 0.047(4) 0.039(4) 0.023(4) 0.020(4) 0.018(4)
C2 0.037(4) 0.062(5) 0.047(5) 0.024(4) 0.020(4) 0.018(4)
C3 0.043(5) 0.070(6) 0.040(5) 0.025(4) 0.015(4) 0.028(4)
C4 0.050(5) 0.055(5) 0.041(4) 0.028(4) 0.014(4) 0.021(4)
C5 0.036(4) 0.033(4) 0.029(4) 0.014(3) 0.010(3) 0.013(3)
C6 0.042(4) 0.029(4) 0.029(4) 0.012(3) 0.014(3) 0.011(3)
C7 0.053(5) 0.042(4) 0.046(5) 0.027(4) 0.021(4) 0.020(4)
C8 0.060(5) 0.036(4) 0.043(5) 0.021(4) 0.029(4) 0.014(4)
C9 0.040(4) 0.043(4) 0.051(5) 0.022(4) 0.020(4) 0.007(4)
C10 0.032(4) 0.044(4) 0.036(4) 0.018(3) 0.008(3) 0.004(3)
C11 0.079(7) 0.058(6) 0.073(7) 0.048(5) 0.049(6) 0.029(5)
C12 0.063(7) 0.143(12) 0.077(8) 0.069(8) 0.032(6) 0.063(8)
C13 0.041(4) 0.049(5) 0.044(5) 0.029(4) 0.011(4) 0.010(4)
C14 0.042(5) 0.060(5) 0.056(5) 0.032(5) 0.015(4) 0.018(4)
C15 0.044(5) 0.054(5) 0.054(5) 0.028(4) 0.022(4) 0.015(4)
C16 0.049(5) 0.050(5) 0.052(5) 0.031(4) 0.024(4) 0.012(4)
C17 0.040(4) 0.036(4) 0.033(4) 0.017(3) 0.014(3) 0.008(3)
C18 0.039(4) 0.036(4) 0.034(4) 0.017(3) 0.012(3) 0.006(3)
C19 0.048(5) 0.054(5) 0.039(4) 0.030(4) 0.017(4) 0.011(4)
C20 0.055(5) 0.056(5) 0.040(5) 0.029(4) 0.011(4) 0.012(4)
C21 0.046(5) 0.054(5) 0.041(5) 0.026(4) 0.006(4) 0.012(4)
C22 0.038(4) 0.050(5) 0.039(4) 0.026(4) 0.011(3) 0.010(4)
C23 0.077(7) 0.086(8) 0.061(6) 0.055(6) 0.016(5) 0.019(6)
C24 0.053(6) 0.099(9) 0.093(8) 0.058(7) 0.039(6) 0.033(6)
N1 0.034(3) 0.036(3) 0.033(3) 0.018(3) 0.014(3) 0.014(3)
N2 0.034(3) 0.032(3) 0.027(3) 0.013(3) 0.008(3) 0.004(3)
N3 0.033(3) 0.044(4) 0.033(3) 0.023(3) 0.011(3) 0.009(3)
N4 0.037(3) 0.039(3) 0.030(3) 0.019(3) 0.011(3) 0.006(3)
O1W 0.099(8) 0.118(8) 0.114(8) 0.026(7) 0.022(7) 0.013(7)

loop_
_atom_type_symbol
_atom_type_description
_atom_type_scat_dispersion_real
_atom_type_scat_dispersion_imag
_atom_type_scat_source
C C 0.0033 0.0016 'International Tables Vol C Tables 4.2.6.8 and 6.1.1.4'
H H 0.0000 0.0000 'International Tables Vol C Tables 4.2.6.8 and 6.1.1.4'
N N 0.0061 0.0033 'International Tables Vol C Tables 4.2.6.8 and 6.1.1.4'
O O 0.0106 0.0060 'International Tables Vol C Tables 4.2.6.8 and 6.1.1.4'
Cu Cu 0.3201 1.2651 'International Tables Vol C Tables 4.2.6.8 and 6.1.1.4'
Mo Mo -1.6832 0.6857 'International Tables Vol C Tables 4.2.6.8 and 6.1.1.4'
P P 0.1023 0.0942 'International Tables Vol C Tables 4.2.6.8 and 6.1.1.4'

loop_
_geom_angle_atom_site_label_1
_geom_angle_atom_site_label_2
_geom_angle_atom_site_label_3
_geom_angle
_geom_angle_site_symmetry_1
_geom_angle_site_symmetry_3
O13 Mo1 O12 101.5(4) . .
O13 Mo1 O5 101.0(4) . .
O12 Mo1 O5 90.1(3) . .
O13 Mo1 O15 102.6(4) . .
O12 Mo1 O15 88.4(3) . .
O5 Mo1 O15 156.2(4) . .
O13 Mo1 O7 100.4(3) . .
O12 Mo1 O7 158.0(4) . .
O5 Mo1 O7 87.3(3) . .
O15 Mo1 O7 85.3(3) . .
O13 Mo1 O1' 160.7(4) . 2_666
O12 Mo1 O1' 66.1(4) . 2_666
O5 Mo1 O1' 93.9(3) . 2_666
O15 Mo1 O1' 63.9(4) . 2_666
O7 Mo1 O1' 92.3(3) . 2_666
O13 Mo1 O2 160.2(4) . .
O12 Mo1 O2 93.5(4) . .
O5 Mo1 O2 65.8(3) . .
O15 Mo1 O2 90.6(4) . .
O7 Mo1 O2 65.6(3) . .
O1' Mo1 O2 39.0(3) 2_666 .
O9 Mo2 O8 101.1(4) . .
O9 Mo2 O15 103.3(4) . .
O8 Mo2 O15 90.9(4) . .
O9 Mo2 O3 101.0(4) . 2_666
O8 Mo2 O3 87.3(3) . 2_666
O15 Mo2 O3 155.6(4) . 2_666
O9 Mo2 O10 102.9(4) . .
O8 Mo2 O10 155.9(4) . .
O15 Mo2 O10 86.3(3) . .
O3 Mo2 O10 85.5(3) 2_666 .
O9 Mo2 O2' 157.3(3) . 2_666
O8 Mo2 O2' 64.9(3) . 2_666
O15 Mo2 O2' 95.1(4) . 2_666
O3 Mo2 O2' 62.2(4) 2_666 2_666
O10 Mo2 O2' 91.4(4) . 2_666
O11 Mo3 O10 101.9(4) . .
O11 Mo3 O19 101.6(4) . 2_666
O10 Mo3 O19 91.4(4) . 2_666
O11 Mo3 O12 100.8(4) . .
O10 Mo3 O12 88.5(3) . .
O19 Mo3 O12 157.2(4) 2_666 .
O11 Mo3 O16 102.0(3) . .
O10 Mo3 O16 155.9(4) . .
O19 Mo3 O16 86.9(3) 2_666 .
O12 Mo3 O16 84.0(3) . .
O11 Mo3 O1' 157.9(3) . 2_666
O10 Mo3 O1' 65.5(3) . 2_666
O19 Mo3 O1' 97.0(4) 2_666 2_666
O12 Mo3 O1' 62.3(3) . 2_666
O16 Mo3 O1' 90.9(3) . 2_666
O11 Mo3 O1 157.9(3) . 2_666
O10 Mo3 O1 93.9(4) . 2_666
O19 Mo3 O1 62.3(4) 2_666 2_666
O12 Mo3 O1 94.9(4) . 2_666
O16 Mo3 O1 64.1(3) . 2_666
O1' Mo3 O1 44.1(3) 2_666 2_666
O20 Mo4 O16 102.4(4) . .
O20 Mo4 O18 101.9(4) . .
O16 Mo4 O18 90.8(4) . .
O20 Mo4 O17 101.1(4) . .
O16 Mo4 O17 88.0(3) . .
O18 Mo4 O17 156.7(4) . .
O20 Mo4 O8 101.2(4) . 2_666
O16 Mo4 O8 156.2(4) . 2_666
O18 Mo4 O8 86.8(3) . 2_666
O17 Mo4 O8 85.0(4) . 2_666
O20 Mo4 O2' 158.1(3) . .
O16 Mo4 O2' 93.6(4) . .
O18 Mo4 O2' 62.7(3) . .
O17 Mo4 O2' 94.1(4) . .
O8 Mo4 O2' 64.3(3) 2_666 .
O20 Mo4 O1 157.3(3) . 2_666
O16 Mo4 O1 64.9(3) . 2_666
O18 Mo4 O1 97.3(4) . 2_666
O17 Mo4 O1 61.3(4) . 2_666
O8 Mo4 O1 91.9(4) 2_666 2_666
O2' Mo4 O1 44.4(3) . 2_666
O4 Mo5 O3 102.5(4) . .
O4 Mo5 O6 100.7(3) . .
O3 Mo5 O6 91.0(3) . .
O4 Mo5 O5 99.6(3) . .
O3 Mo5 O5 157.7(4) . .
O6 Mo5 O5 88.0(3) . .
O4 Mo5 O18 102.7(4) . .
O3 Mo5 O18 87.5(3) . .
O6 Mo5 O18 156.3(4) . .
O5 Mo5 O18 84.6(3) . .
O4 Mo5 O2' 161.9(4) . .
O3 Mo5 O2' 65.6(4) . .
O6 Mo5 O2' 93.3(3) . .
O5 Mo5 O2' 92.2(3) . .
O18 Mo5 O2' 64.6(3) . .
O4 Mo5 O2 158.2(4) . .
O3 Mo5 O2 94.4(4) . .
O6 Mo5 O2 65.1(3) . .
O5 Mo5 O2 65.0(3) . .
O18 Mo5 O2 91.5(4) . .
O2' Mo5 O2 39.8(3) . .
O14 Mo6 O17 102.8(4) . 2_666
O14 Mo6 O7 102.1(3) . .
O17 Mo6 O7 90.0(3) 2_666 .
O14 Mo6 O6 101.9(3) . .
O17 Mo6 O6 155.1(4) 2_666 .
O7 Mo6 O6 87.3(3) . .
O14 Mo6 O19 100.7(4) . .
O17 Mo6 O19 87.3(3) 2_666 .
O7 Mo6 O19 157.0(3) . .
O6 Mo6 O19 85.7(3) . .
O14 Mo6 O1 159.9(4) . .
O17 Mo6 O1 64.6(4) 2_666 .
O7 Mo6 O1 93.7(3) . .
O6 Mo6 O1 90.9(3) . .
O19 Mo6 O1 64.6(4) . .
O2 P1 O2 179.999(2) 2_666 .
O2 P1 O1' 113.7(5) 2_666 2_666
O2 P1 O1' 66.3(5) . 2_666
O2 P1 O1' 66.3(5) 2_666 .
O2 P1 O1' 113.7(5) . .
O1' P1 O1' 180.0(7) 2_666 .
O2 P1 O1 112.7(5) 2_666 .
O2 P1 O1 67.3(5) . .
O1' P1 O1 105.5(5) 2_666 .
O1' P1 O1 74.5(5) . .
O2 P1 O1 67.3(5) 2_666 2_666
O2 P1 O1 112.7(5) . 2_666
O1' P1 O1 74.5(5) 2_666 2_666
O1' P1 O1 105.5(5) . 2_666
O1 P1 O1 179.999(3) . 2_666
O2 P1 O2' 67.3(6) 2_666 2_666
O2 P1 O2' 112.7(6) . 2_666
O1' P1 O2' 74.2(5) 2_666 2_666
O1' P1 O2' 105.8(5) . 2_666
O1 P1 O2' 74.3(5) . 2_666
O1 P1 O2' 105.7(5) 2_666 2_666
O2 P1 O2' 112.7(6) 2_666 .
O2 P1 O2' 67.3(6) . .
O1' P1 O2' 105.8(5) 2_666 .
O1' P1 O2' 74.2(5) . .
O1 P1 O2' 105.7(5) . .
O1 P1 O2' 74.3(5) 2_666 .
O2' P1 O2' 179.999(3) 2_666 .
O21 P2 O25 115.0(3) 2_755 2_755
O21 P2 O23 112.0(3) 2_755 .
O25 P2 O23 108.6(3) 2_755 .
O21 P2 O22 107.9(3) 2_755 .
O25 P2 O22 108.0(3) 2_755 .
O23 P2 O22 104.7(3) . .
O25 Cu1 O23 92.8(2) . .
O25 Cu1 N4 90.7(2) . .
O23 Cu1 N4 176.5(2) . .
O25 Cu1 N3 168.6(2) . .
O23 Cu1 N3 95.2(2) . .
N4 Cu1 N3 81.5(2) . .
O21 Cu2 N1 173.5(2) . .
O21 Cu2 N2 93.3(2) . .
N1 Cu2 N2 81.5(2) . .
O21 Cu2 O24 86.4(2) . .
N1 Cu2 O24 100.1(2) . .
N2 Cu2 O24 148.1(2) . .
O21 Cu2 O23 93.2(2) . .
N1 Cu2 O23 87.5(2) . .
N2 Cu2 O23 133.2(2) . .
O24 Cu2 O23 78.6(2) . .
P1 O1 O2 52.9(5) . .
P1 O1 Mo6 128.7(5) . .
O2 O1 Mo6 75.8(5) . .
P1 O1 Mo3 120.2(5) . 2_666
O2 O1 Mo3 132.5(6) . 2_666
Mo6 O1 Mo3 93.4(3) . 2_666
P1 O1 Mo4 120.4(5) . 2_666
O2 O1 Mo4 135.4(6) . 2_666
Mo6 O1 Mo4 94.0(3) . 2_666
Mo3 O1 Mo4 90.7(3) 2_666 2_666
P1 O1' O2 53.8(5) . 2_666
P1 O1' Mo1 128.9(5) . 2_666
O2 O1' Mo1 75.1(5) 2_666 2_666
P1 O1' Mo3 121.1(5) . 2_666
O2 O1' Mo3 135.3(6) 2_666 2_666
Mo1 O1' Mo3 93.0(3) 2_666 2_666
P1 O2 O1' 59.9(5) . 2_666
P1 O2 O1 59.8(5) . .
O1' O2 O1 97.0(7) 2_666 .
P1 O2 O2' 60.1(6) . .
O1' O2 O2' 97.5(7) 2_666 .
O1 O2 O2' 96.8(7) . .
P1 O2 Mo1 125.8(6) . .
O1' O2 Mo1 65.9(5) 2_666 .
O1 O2 Mo1 131.3(7) . .
O2' O2 Mo1 129.2(6) . .
P1 O2 Mo5 125.3(6) . .
O1' O2 Mo5 132.5(6) 2_666 .
O1 O2 Mo5 127.5(6) . .
O2' O2 Mo5 65.3(5) . .
Mo1 O2 Mo5 90.5(4) . .
P1 O2' O2 52.6(5) . .
P1 O2' Mo5 127.5(6) . .
O2 O2' Mo5 74.9(5) . .
P1 O2' Mo2 121.3(5) . 2_666
O2 O2' Mo2 135.8(6) . 2_666
Mo5 O2' Mo2 93.2(3) . 2_666
P1 O2' Mo4 120.8(5) . .
O2 O2' Mo4 131.4(6) . .
Mo5 O2' Mo4 93.9(3) . .
Mo2 O2' Mo4 91.2(3) 2_666 .
Mo5 O3 Mo2 138.5(5) . 2_666
Mo1 O5 Mo5 138.0(4) . .
Mo5 O6 Mo6 140.9(4) . .
Mo6 O7 Mo1 138.1(4) . .
Mo2 O8 Mo4 139.4(5) . 2_666
Mo3 O10 Mo2 139.9(4) . .
Mo1 O12 Mo3 137.7(5) . .
Mo2 O15 Mo1 140.9(5) . .
Mo4 O16 Mo3 139.9(4) . .
Mo6 O17 Mo4 139.2(5) 2_666 .
Mo4 O18 Mo5 138.3(5) . .
Mo3 O19 Mo6 139.3(5) 2_666 .
P2 O21 Cu2 125.8(3) 2_755 .
P2 O22 H3 121(10) . .
P2 O23 Cu1 126.7(3) . .
P2 O23 Cu2 111.9(3) . .
Cu1 O23 Cu2 111.0(2) . .
Cu2 O24 H1WA 101.4 . .
Cu2 O24 H1WB 120.2 . .
H1WA O24 H1WB 92.7 . .
P2 O25 Cu1 127.8(3) 2_755 .
N1 C1 C2 121.8(7) . .
N1 C1 H1 119.1 . .
C2 C1 H1 119.1 . .
C3 C2 C1 119.5(8) . .
C3 C2 H2 120.2 . .
C1 C2 H2 120.2 . .
C2 C3 C4 118.1(8) . .
C2 C3 C12 120.1(8) . .
C4 C3 C12 121.8(8) . .
C5 C4 C3 120.1(8) . .
C5 C4 H4 119.9 . .
C3 C4 H4 119.9 . .
N1 C5 C4 120.6(7) . .
N1 C5 C6 114.5(6) . .
C4 C5 C6 124.9(7) . .
N2 C6 C7 122.3(7) . .
N2 C6 C5 113.5(6) . .
C7 C6 C5 124.3(7) . .
C6 C7 C8 119.3(8) . .
C6 C7 H7 120.4 . .
C8 C7 H7 120.4 . .
C9 C8 C7 118.1(7) . .
C9 C8 C11 121.3(8) . .
C7 C8 C11 120.7(8) . .
C10 C9 C8 119.7(7) . .
C10 C9 H9 120.1 . .
C8 C9 H9 120.1 . .
N2 C10 C9 122.0(7) . .
N2 C10 H10 119.0 . .
C9 C10 H10 119.0 . .
C8 C11 H11A 109.5 . .
C8 C11 H11B 109.5 . .
H11A C11 H11B 109.5 . .
C8 C11 H11C 109.5 . .
H11A C11 H11C 109.5 . .
H11B C11 H11C 109.5 . .
C3 C12 H12A 109.5 . .
C3 C12 H12B 109.5 . .
H12A C12 H12B 109.5 . .
C3 C12 H12C 109.5 . .
H12A C12 H12C 109.5 . .
H12B C12 H12C 109.5 . .
N3 C13 C14 122.3(8) . .
N3 C13 H13 118.9 . .
C14 C13 H13 118.9 . .
C13 C14 C15 120.6(8) . .
C13 C14 H14 119.7 . .
C15 C14 H14 119.7 . .
C14 C15 C16 117.2(8) . .
C14 C15 C24 122.6(8) . .
C16 C15 C24 120.2(8) . .
C17 C16 C15 120.0(8) . .
C17 C16 H16 120.0 . .
C15 C16 H16 120.0 . .
N3 C17 C16 121.8(7) . .
N3 C17 C18 114.1(6) . .
C16 C17 C18 124.1(7) . .
N4 C18 C19 121.7(7) . .
N4 C18 C17 114.0(6) . .
C19 C18 C17 124.3(7) . .
C20 C19 C18 119.8(8) . .
C20 C19 H19 120.1 . .
C18 C19 H19 120.1 . .
C19 C20 C21 118.0(7) . .
C19 C20 C23 120.2(8) . .
C21 C20 C23 121.8(8) . .
C22 C21 C20 119.7(8) . .
C22 C21 H21 120.1 . .
C20 C21 H21 120.1 . .
N4 C22 C21 122.0(7) . .
N4 C22 H22 119.0 . .
C21 C22 H22 119.0 . .
C20 C23 H23A 109.5 . .
C20 C23 H23B 109.5 . .
H23A C23 H23B 109.5 . .
C20 C23 H23C 109.5 . .
H23A C23 H23C 109.5 . .
H23B C23 H23C 109.5 . .
C15 C24 H24A 109.5 . .
C15 C24 H24B 109.5 . .
H24A C24 H24B 109.5 . .
C15 C24 H24C 109.5 . .
H24A C24 H24C 109.5 . .
H24B C24 H24C 109.5 . .
C1 N1 C5 119.8(6) . .
C1 N1 Cu2 124.8(5) . .
C5 N1 Cu2 115.0(5) . .
C10 N2 C6 118.6(6) . .
C10 N2 Cu2 126.7(5) . .
C6 N2 Cu2 114.6(5) . .
C13 N3 C17 118.2(6) . .
C13 N3 Cu1 126.8(5) . .
C17 N3 Cu1 115.1(5) . .
C22 N4 C18 118.6(6) . .
C22 N4 Cu1 126.1(5) . .
C18 N4 Cu1 115.2(5) . .

loop_
_geom_bond_atom_site_label_1
_geom_bond_atom_site_label_2
_geom_bond_distance
_geom_bond_site_symmetry_2
Mo1 O13 1.652(7) .
Mo1 O12 1.857(7) .
Mo1 O5 1.892(6) .
Mo1 O15 1.909(7) .
Mo1 O7 1.936(6) .
Mo1 O1' 2.367(10) 2_666
Mo1 O2 2.506(11) .
Mo2 O9 1.651(6) .
Mo2 O8 1.869(7) .
Mo2 O15 1.871(8) .
Mo2 O3 1.921(8) 2_666
Mo2 O10 1.934(7) .
Mo2 O2' 2.487(10) 2_666
Mo3 O11 1.655(5) .
Mo3 O10 1.852(7) .
Mo3 O19 1.864(8) 2_666
Mo3 O12 1.927(8) .
Mo3 O16 1.939(7) .
Mo3 O1' 2.498(9) 2_666
Mo3 O1 2.499(9) 2_666
Mo4 O20 1.670(6) .
Mo4 O16 1.852(7) .
Mo4 O18 1.866(8) .
Mo4 O17 1.916(8) .
Mo4 O8 1.922(7) 2_666
Mo4 O2' 2.489(9) .
Mo4 O1 2.505(9) 2_666
Mo5 O4 1.658(7) .
Mo5 O3 1.853(7) .
Mo5 O6 1.858(6) .
Mo5 O5 1.933(6) .
Mo5 O18 1.934(7) .
Mo5 O2' 2.370(11) .
Mo5 O2 2.520(11) .
Mo6 O14 1.651(7) .
Mo6 O17 1.890(7) 2_666
Mo6 O7 1.898(6) .
Mo6 O6 1.910(6) .
Mo6 O19 1.917(7) .
Mo6 O1 2.369(10) .
P1 O2 1.438(11) 2_666
P1 O2 1.438(11) .
P1 O1' 1.543(9) 2_666
P1 O1' 1.543(9) .
P1 O1 1.558(9) .
P1 O1 1.558(9) 2_666
P1 O2' 1.568(10) 2_666
P1 O2' 1.569(10) .
P2 O21 1.511(5) 2_755
P2 O25 1.516(5) 2_755
P2 O23 1.541(5) .
P2 O22 1.572(5) .
Cu1 O25 1.913(5) .
Cu1 O23 1.944(5) .
Cu1 N4 1.977(6) .
Cu1 N3 1.978(6) .
Cu2 O21 1.897(5) .
Cu2 N1 1.951(6) .
Cu2 N2 1.992(6) .
Cu2 O24 2.180(5) .
Cu2 O23 2.221(5) .
O1 O2 1.663(14) .
O1 Mo3 2.499(9) 2_666
O1 Mo4 2.505(9) 2_666
O1' O2 1.632(14) 2_666
O1' Mo1 2.367(10) 2_666
O1' Mo3 2.498(9) 2_666
O2 O1' 1.632(14) 2_666
O2 O2' 1.670(15) .
O2' Mo2 2.487(10) 2_666
O3 Mo2 1.921(8) 2_666
O8 Mo4 1.922(7) 2_666
O17 Mo6 1.890(7) 2_666
O19 Mo3 1.864(8) 2_666
O21 P2 1.511(5) 2_755
O22 H3 1.0(2) .
O24 H1WA 0.8825 .
O24 H1WB 0.9460 .
O25 P2 1.516(5) 2_755
C1 N1 1.329(10) .
C1 C2 1.386(11) .
C1 H1 0.9300 .
C2 C3 1.381(12) .
C2 H2 0.9300 .
C3 C4 1.388(12) .
C3 C12 1.503(12) .
C4 C5 1.381(11) .
C4 H4 0.9300 .
C5 N1 1.353(9) .
C5 C6 1.477(10) .
C6 N2 1.347(9) .
C6 C7 1.374(10) .
C7 C8 1.391(12) .
C7 H7 0.9300 .
C8 C9 1.382(12) .
C8 C11 1.503(11) .
C9 C10 1.378(11) .
C9 H9 0.9300 .
C10 N2 1.337(10) .
C10 H10 0.9300 .
C11 H11A 0.9600 .
C11 H11B 0.9600 .
C11 H11C 0.9600 .
C12 H12A 0.9600 .
C12 H12B 0.9600 .
C12 H12C 0.9600 .
C13 N3 1.340(10) .
C13 C14 1.374(12) .
C13 H13 0.9300 .
C14 C15 1.378(12) .
C14 H14 0.9300 .
C15 C16 1.394(12) .
C15 C24 1.499(12) .
C16 C17 1.381(11) .
C16 H16 0.9300 .
C17 N3 1.355(9) .
C17 C18 1.476(11) .
C18 N4 1.354(9) .
C18 C19 1.381(10) .
C19 C20 1.380(12) .
C19 H19 0.9300 .
C20 C21 1.393(12) .
C20 C23 1.497(11) .
C21 C22 1.375(11) .
C21 H21 0.9300 .
C22 N4 1.344(10) .
C22 H22 0.9300 .
C23 H23A 0.9600 .
C23 H23B 0.9600 .
C23 H23C 0.9600 .
C24 H24A 0.9600 .
C24 H24B 0.9600 .
C24 H24C 0.9600 .
